data_7003628
loop_
_publ_author_name
'Moberg, Viktor'
'Mottalib, M. Abdul'
'Sauer, D\'esir\'ee'
'Poplavskaya, Yulia'
'Craig, Donald C.'
'Colbran, Stephen B.'
'Deeming, Antony J.'
'Nordlander, Ebbe'

_publ_section_title
;
 Chiral and achiral phosphine derivatives of alkylidyne tricobalt
 carbonyl clusters as catalyst precursors for (asymmetric) inter- and
 intramolecular Pauson--Khand reactions
;
_journal_issue 18
_journal_name_full 'Dalton Transactions'
_journal_page_first 2442
_journal_page_last 2453
_journal_paper_doi 10.1039/b717698h
_journal_year 2008
_chemical_formula_sum 'C17 H12 Co3 O8 P'
_chemical_formula_weight 552.03
_chemical_name_systematic
;
?
;
_space_group_IT_number 4
_symmetry_cell_setting monoclinic
_symmetry_space_group_name_Hall 'P 2yb'
_symmetry_space_group_name_H-M 'P 1 21 1'
_atom_sites_solution_hydrogens geom
_atom_sites_solution_primary direct
_atom_sites_solution_secondary difmap
_audit_creation_method SHELXL-97
_cell_angle_alpha 90.00
_cell_angle_beta 116.1070(10)
_cell_angle_gamma 90.00
_cell_formula_units_Z 2
_cell_length_a 8.7435(7)
_cell_length_b 14.8061(12)
_cell_length_c 9.0608(8)
_cell_measurement_temperature 566(2)
_cell_volume 1053.31(15)
_computing_cell_refinement 'Bruker SAINT'
_computing_data_collection 'Bruker SMART'
_computing_data_reduction 'Bruker SAINT'
_computing_molecular_graphics 'Bruker SHELXTL'
_computing_publication_material 'Bruker SHELXTL and local programs'
_computing_structure_refinement 'Bruker SHELXTL'
_computing_structure_solution 'Bruker SHELXTL'
_diffrn_ambient_temperature 292(2)
_diffrn_measured_fraction_theta_full 0.999
_diffrn_measured_fraction_theta_max 0.947
_diffrn_measurement_device_type 'Bruker SMART APEX'
_diffrn_measurement_method '\w rotation with narrow frames'
_diffrn_radiation_monochromator graphite
_diffrn_radiation_source 'fine-focus sealed tube'
_diffrn_radiation_type MoK\a
_diffrn_radiation_wavelength 0.71073
_diffrn_reflns_av_R_equivalents 0.0151
_diffrn_reflns_av_sigmaI/netI 0.0329
_diffrn_reflns_limit_h_max 11
_diffrn_reflns_limit_h_min -7
_diffrn_reflns_limit_k_max 18
_diffrn_reflns_limit_k_min -19
_diffrn_reflns_limit_l_max 8
_diffrn_reflns_limit_l_min -12
_diffrn_reflns_number 6738
_diffrn_reflns_theta_full 26.00
_diffrn_reflns_theta_max 28.32
_diffrn_reflns_theta_min 2.50
_diffrn_standards_number 0
_exptl_absorpt_coefficient_mu 2.450
_exptl_absorpt_correction_T_max 0.7101
_exptl_absorpt_correction_T_min 0.4407
_exptl_absorpt_correction_type multi-scan
_exptl_crystal_colour 'dark purple'
_exptl_crystal_density_diffrn 1.741
_exptl_crystal_density_method 'not measured'
_exptl_crystal_description block
_exptl_crystal_F_000 548
_exptl_crystal_size_max 0.40
_exptl_crystal_size_mid 0.20
_exptl_crystal_size_min 0.15
_refine_diff_density_max 0.345
_refine_diff_density_min -0.189
_refine_diff_density_rms 0.053
_refine_ls_abs_structure_details 'Flack H D (1983), Acta Cryst. A39, 876-881'
_refine_ls_abs_structure_Flack 0.282(13)
_refine_ls_extinction_method none
_refine_ls_goodness_of_fit_ref 0.872
_refine_ls_hydrogen_treatment mixed
_refine_ls_matrix_type full
_refine_ls_number_parameters 262
_refine_ls_number_reflns 4622
_refine_ls_number_restraints 1
_refine_ls_restrained_S_all 0.871
_refine_ls_R_factor_all 0.0294
_refine_ls_R_factor_gt 0.0272
_refine_ls_shift/su_max 0.001
_refine_ls_shift/su_mean 0.000
_refine_ls_structure_factor_coef Fsqd
_refine_ls_weighting_details 'calc w=1/[\s^2^(Fo^2^)+(0.0531P)^2^+0.0000P] where P=(Fo^2^+2Fc^2^)/3'
_refine_ls_weighting_scheme calc
_refine_ls_wR_factor_gt 0.0696
_refine_ls_wR_factor_ref 0.0709
_reflns_number_gt 4337
_reflns_number_total 4622
_reflns_threshold_expression I>2\s(I)
_cod_data_source_file b717698h.txt
_cod_data_source_block str0006
_cod_original_sg_symbol_H-M P2(1)
_cod_database_code 7003628

loop_
_symmetry_equiv_pos_as_xyz
'x, y, z'
'-x, y+1/2, -z'

loop_
_atom_site_label
_atom_site_type_symbol
_atom_site_fract_x
_atom_site_fract_y
_atom_site_fract_z
_atom_site_U_iso_or_equiv
_atom_site_adp_type
_atom_site_occupancy
_atom_site_symmetry_multiplicity
_atom_site_calc_flag
_atom_site_refinement_flags
_atom_site_disorder_assembly
_atom_site_disorder_group
Co1 Co 0.72834(4) 0.32818(2) 0.71773(5) 0.04048(10) Uani 1 1 d . . .
Co2 Co 0.85423(5) 0.28552(3) 0.53125(5) 0.04414(10) Uani 1 1 d . . .
Co3 Co 0.98374(4) 0.40878(3) 0.73033(4) 0.04044(9) Uani 1 1 d . . .
P1 P 1.04684(10) 0.49246(6) 0.94991(10) 0.04799(18) Uani 1 1 d . . .
C41 C 0.8766(4) 0.5597(2) 0.9580(4) 0.0476(7) Uani 1 1 d . . .
C42 C 0.8001(5) 0.6259(3) 0.8402(5) 0.0638(9) Uani 1 1 d . . .
H42A H 0.8357 0.6346 0.7584 0.077 Uiso 1 1 calc R . .
C43 C 0.6726(6) 0.6785(3) 0.8427(5) 0.0711(11) Uani 1 1 d . . .
H43A H 0.6227 0.7227 0.7628 0.085 Uiso 1 1 calc R . .
C44 C 0.6178(5) 0.6667(3) 0.9616(5) 0.0713(11) Uani 1 1 d . . .
H44A H 0.5309 0.7027 0.9623 0.086 Uiso 1 1 calc R . .
C45 C 0.6917(5) 0.6017(3) 1.0796(6) 0.0708(10) Uani 1 1 d . . .
H45A H 0.6544 0.5933 1.1602 0.085 Uiso 1 1 calc R . .
C46 C 0.8227(5) 0.5481(3) 1.0793(5) 0.0592(8) Uani 1 1 d . . .
H46A H 0.8737 0.5046 1.1604 0.071 Uiso 1 1 calc R . .
C47 C 1.1491(5) 0.4344(3) 1.1452(5) 0.0754(12) Uani 1 1 d . . .
H47A H 1.1714 0.4765 1.2329 0.113 Uiso 1 1 calc R . .
H47B H 1.2545 0.4085 1.1567 0.113 Uiso 1 1 calc R . .
H47C H 1.0757 0.3873 1.1496 0.113 Uiso 1 1 calc R . .
C48 C 1.2033(6) 0.5793(3) 0.9695(7) 0.0882(15) Uani 1 1 d . . .
H48A H 1.2284 0.6147 1.0662 0.132 Uiso 1 1 calc R . .
H48B H 1.1579 0.6177 0.8745 0.132 Uiso 1 1 calc R . .
H48C H 1.3057 0.5511 0.9781 0.132 Uiso 1 1 calc R . .
C1 C 0.9496(4) 0.2868(2) 0.7660(4) 0.0436(6) Uani 1 1 d . . .
H1 H 1.0237 0.2435 0.8481 0.052 Uiso 1 1 calc R . .
C11 C 0.5794(4) 0.2366(3) 0.6466(5) 0.0575(8) Uani 1 1 d . . .
C12 C 0.7576(5) 0.3252(3) 0.9228(4) 0.0591(8) Uani 1 1 d . . .
C13 C 0.5929(4) 0.4242(2) 0.6186(5) 0.0598(9) Uani 1 1 d . . .
C21 C 1.0271(5) 0.2867(3) 0.4781(4) 0.0602(8) Uani 1 1 d . . .
C22 C 0.8093(5) 0.1670(3) 0.5071(6) 0.0667(10) Uani 1 1 d . . .
C23 C 0.6917(4) 0.3437(3) 0.3579(4) 0.0567(8) Uani 1 1 d . . .
C31 C 1.2022(4) 0.3931(3) 0.7809(5) 0.0643(10) Uani 1 1 d . . .
C32 C 0.9034(4) 0.4985(2) 0.5801(4) 0.0534(7) Uani 1 1 d . . .
O11 O 0.4886(4) 0.1785(2) 0.6080(4) 0.0900(10) Uani 1 1 d . . .
O12 O 0.7733(5) 0.3176(3) 1.0526(4) 0.0988(11) Uani 1 1 d . . .
O13 O 0.5077(5) 0.4832(2) 0.5562(5) 0.1025(12) Uani 1 1 d . . .
O21 O 1.1357(4) 0.2859(3) 0.4426(4) 0.0906(9) Uani 1 1 d . . .
O22 O 0.7903(5) 0.0920(2) 0.4957(7) 0.1151(15) Uani 1 1 d . . .
O23 O 0.5884(4) 0.3821(2) 0.2535(4) 0.0837(9) Uani 1 1 d . . .
O31 O 1.3411(4) 0.3807(3) 0.8163(5) 0.1066(13) Uani 1 1 d . . .
O32 O 0.8538(4) 0.5522(2) 0.4826(4) 0.0832(9) Uani 1 1 d . . .

loop_
_atom_site_aniso_label
_atom_site_aniso_U_11
_atom_site_aniso_U_22
_atom_site_aniso_U_33
_atom_site_aniso_U_23
_atom_site_aniso_U_13
_atom_site_aniso_U_12
Co1 0.03689(18) 0.04478(19) 0.0460(2) 0.00094(16) 0.02395(15) 0.00080(15)
Co2 0.0442(2) 0.0480(2) 0.0455(2) -0.00584(17) 0.02462(17) 0.00088(16)
Co3 0.03569(18) 0.04620(19) 0.0428(2) -0.00182(16) 0.02036(15) -0.00254(15)
P1 0.0409(4) 0.0525(4) 0.0477(4) -0.0074(3) 0.0168(3) -0.0025(3)
C41 0.0500(16) 0.0450(15) 0.0451(15) -0.0071(12) 0.0184(13) -0.0012(12)
C42 0.083(3) 0.058(2) 0.0531(19) 0.0017(16) 0.0315(18) 0.0095(18)
C43 0.082(3) 0.061(2) 0.062(2) 0.0053(17) 0.024(2) 0.0226(19)
C44 0.053(2) 0.076(3) 0.080(3) -0.011(2) 0.0238(19) 0.0130(18)
C45 0.063(2) 0.081(3) 0.078(3) -0.001(2) 0.040(2) 0.0087(19)
C46 0.060(2) 0.061(2) 0.0577(19) 0.0062(16) 0.0277(16) 0.0090(16)
C47 0.060(2) 0.096(3) 0.054(2) 0.0024(19) 0.0095(16) 0.025(2)
C48 0.072(3) 0.085(3) 0.117(4) -0.042(3) 0.050(3) -0.036(2)
C1 0.0400(13) 0.0470(14) 0.0460(14) 0.0052(13) 0.0209(12) 0.0057(12)
C11 0.0461(17) 0.064(2) 0.064(2) -0.0046(17) 0.0259(15) -0.0029(15)
C12 0.066(2) 0.0634(19) 0.060(2) -0.0094(17) 0.0388(16) -0.0123(18)
C13 0.0513(17) 0.059(2) 0.077(2) 0.0094(17) 0.0356(17) 0.0120(16)
C21 0.064(2) 0.0651(19) 0.0603(19) -0.0033(17) 0.0351(16) 0.0057(17)
C22 0.062(2) 0.063(2) 0.090(3) -0.020(2) 0.047(2) -0.0117(18)
C23 0.0493(16) 0.074(2) 0.0484(18) -0.0090(16) 0.0230(14) 0.0046(16)
C31 0.0428(16) 0.084(3) 0.072(2) -0.0167(19) 0.0311(16) -0.0072(16)
C32 0.0588(18) 0.0543(19) 0.0520(18) -0.0018(15) 0.0289(15) -0.0085(15)
O11 0.0741(18) 0.088(2) 0.113(3) -0.0242(19) 0.0455(18) -0.0384(17)
O12 0.138(3) 0.118(3) 0.0638(17) -0.0122(18) 0.0650(19) -0.025(2)
O13 0.080(2) 0.081(2) 0.145(3) 0.029(2) 0.049(2) 0.0343(19)
O21 0.0826(19) 0.119(2) 0.103(2) -0.005(2) 0.0702(18) 0.0051(18)
O22 0.108(3) 0.063(2) 0.203(5) -0.039(2) 0.095(3) -0.0224(19)
O23 0.0648(16) 0.113(3) 0.0589(15) 0.0078(16) 0.0142(13) 0.0155(16)
O31 0.0469(16) 0.155(4) 0.122(3) -0.024(3) 0.0406(16) -0.0015(18)
O32 0.101(2) 0.077(2) 0.0706(18) 0.0239(15) 0.0363(17) 0.0015(16)

loop_
_atom_type_symbol
_atom_type_description
_atom_type_scat_dispersion_real
_atom_type_scat_dispersion_imag
_atom_type_scat_source
C C 0.0033 0.0016 'International Tables Vol C Tables 4.2.6.8 and 6.1.1.4'
H H 0.0000 0.0000 'International Tables Vol C Tables 4.2.6.8 and 6.1.1.4'
O O 0.0106 0.0060 'International Tables Vol C Tables 4.2.6.8 and 6.1.1.4'
P P 0.1023 0.0942 'International Tables Vol C Tables 4.2.6.8 and 6.1.1.4'
Co Co 0.3494 0.9721 'International Tables Vol C Tables 4.2.6.8 and 6.1.1.4'

loop_
_geom_angle_atom_site_label_1
_geom_angle_atom_site_label_2
_geom_angle_atom_site_label_3
_geom_angle
_geom_angle_site_symmetry_1
_geom_angle_site_symmetry_3
_geom_angle_publ_flag
C12 Co1 C11 96.07(17) . . ?
C12 Co1 C13 107.55(18) . . ?
C11 Co1 C13 101.65(16) . . ?
C12 Co1 C1 95.12(16) . . ?
C11 Co1 C1 110.27(15) . . ?
C13 Co1 C1 138.40(15) . . ?
C12 Co1 Co2 144.47(13) . . ?
C11 Co1 Co2 91.88(12) . . ?
C13 Co1 Co2 104.60(12) . . ?
C1 Co1 Co2 49.91(9) . . ?
C12 Co1 Co3 104.62(11) . . ?
C11 Co1 Co3 150.98(12) . . ?
C13 Co1 Co3 91.38(12) . . ?
C1 Co1 Co3 48.54(10) . . ?
Co2 Co1 Co3 59.559(16) . . ?
C21 Co2 C22 98.25(18) . . ?
C21 Co2 C23 101.37(16) . . ?
C22 Co2 C23 108.33(19) . . ?
C21 Co2 C1 107.14(15) . . ?
C22 Co2 C1 96.36(18) . . ?
C23 Co2 C1 138.87(14) . . ?
C21 Co2 Co3 91.12(13) . . ?
C22 Co2 Co3 145.18(16) . . ?
C23 Co2 Co3 102.46(12) . . ?
C1 Co2 Co3 48.95(10) . . ?
C21 Co2 Co1 150.58(13) . . ?
C22 Co2 Co1 101.20(13) . . ?
C23 Co2 Co1 93.22(10) . . ?
C1 Co2 Co1 49.02(9) . . ?
Co3 Co2 Co1 60.616(15) . . ?
C31 Co3 C32 107.94(18) . . ?
C31 Co3 C1 93.71(16) . . ?
C32 Co3 C1 142.74(14) . . ?
C31 Co3 P1 91.56(12) . . ?
C32 Co3 P1 97.30(11) . . ?
C1 Co3 P1 112.40(10) . . ?
C31 Co3 Co2 100.85(12) . . ?
C32 Co3 Co2 95.27(11) . . ?
C1 Co3 Co2 50.07(9) . . ?
P1 Co3 Co2 158.70(3) . . ?
C31 Co3 Co1 142.37(14) . . ?
C32 Co3 Co1 105.90(11) . . ?
C1 Co3 Co1 48.76(9) . . ?
P1 Co3 Co1 100.05(3) . . ?
Co2 Co3 Co1 59.825(16) . . ?
C47 P1 C41 106.37(17) . . ?
C47 P1 C48 102.3(3) . . ?
C41 P1 C48 101.6(2) . . ?
C47 P1 Co3 115.87(16) . . ?
C41 P1 Co3 117.46(10) . . ?
C48 P1 Co3 111.31(17) . . ?
C46 C41 C42 118.9(3) . . ?
C46 C41 P1 122.3(3) . . ?
C42 C41 P1 118.8(3) . . ?
C43 C42 C41 120.7(4) . . ?
C42 C43 C44 120.7(4) . . ?
C43 C44 C45 119.7(4) . . ?
C44 C45 C46 120.2(4) . . ?
C41 C46 C45 119.9(3) . . ?
Co3 C1 Co1 82.70(12) . . ?
Co3 C1 Co2 80.98(12) . . ?
Co1 C1 Co2 81.08(11) . . ?
O11 C11 Co1 177.5(4) . . ?
O12 C12 Co1 175.5(4) . . ?
O13 C13 Co1 179.4(4) . . ?
O21 C21 Co2 178.6(4) . . ?
O22 C22 Co2 176.3(4) . . ?
O23 C23 Co2 177.3(3) . . ?
O31 C31 Co3 177.6(4) . . ?
O32 C32 Co3 177.5(3) . . ?

loop_
_geom_bond_atom_site_label_1
_geom_bond_atom_site_label_2
_geom_bond_distance
_geom_bond_site_symmetry_2
_geom_bond_publ_flag
Co1 C12 1.761(3) . ?
Co1 C11 1.792(4) . ?
Co1 C13 1.814(3) . ?
Co1 C1 1.888(3) . ?
Co1 Co2 2.4703(5) . ?
Co1 Co3 2.4899(5) . ?
Co2 C21 1.777(4) . ?
Co2 C22 1.791(4) . ?
Co2 C23 1.807(4) . ?
Co2 C1 1.913(3) . ?
Co2 Co3 2.4636(6) . ?
Co3 C31 1.773(3) . ?
Co3 C32 1.808(4) . ?
Co3 C1 1.881(3) . ?
Co3 P1 2.1981(9) . ?
P1 C47 1.810(4) . ?
P1 C41 1.819(3) . ?
P1 C48 1.828(4) . ?
C41 C46 1.384(5) . ?
C41 C42 1.385(5) . ?
C42 C43 1.369(5) . ?
C43 C44 1.369(6) . ?
C44 C45 1.372(6) . ?
C45 C46 1.394(6) . ?
C11 O11 1.117(4) . ?
C12 O12 1.128(4) . ?
C13 O13 1.126(4) . ?
C21 O21 1.129(4) . ?
C22 O22 1.120(5) . ?
C23 O23 1.132(4) . ?
C31 O31 1.126(5) . ?
C32 O32 1.124(4) . ?

loop_
_geom_torsion_atom_site_label_1
_geom_torsion_atom_site_label_2
_geom_torsion_atom_site_label_3
_geom_torsion_atom_site_label_4
_geom_torsion
_geom_torsion_site_symmetry_1
_geom_torsion_site_symmetry_2
_geom_torsion_site_symmetry_3
_geom_torsion_site_symmetry_4
_geom_torsion_publ_flag
C12 Co1 Co2 C21 -53.8(3) . . . . ?
C11 Co1 Co2 C21 -156.9(3) . . . . ?
C13 Co1 Co2 C21 100.5(3) . . . . ?
C1 Co1 Co2 C21 -41.8(3) . . . . ?
Co3 Co1 Co2 C21 17.6(3) . . . . ?
C12 Co1 Co2 C22 76.7(3) . . . . ?
C11 Co1 Co2 C22 -26.5(2) . . . . ?
C13 Co1 Co2 C22 -129.0(2) . . . . ?
C1 Co1 Co2 C22 88.7(2) . . . . ?
Co3 Co1 Co2 C22 148.10(15) . . . . ?
C12 Co1 Co2 C23 -173.9(2) . . . . ?
C11 Co1 Co2 C23 82.93(17) . . . . ?
C13 Co1 Co2 C23 -19.62(18) . . . . ?
C1 Co1 Co2 C23 -161.88(18) . . . . ?
Co3 Co1 Co2 C23 -102.49(12) . . . . ?
C12 Co1 Co2 C1 -12.0(2) . . . . ?
C11 Co1 Co2 C1 -115.19(18) . . . . ?
C13 Co1 Co2 C1 142.26(18) . . . . ?
Co3 Co1 Co2 C1 59.39(13) . . . . ?
C12 Co1 Co2 Co3 -71.4(2) . . . . ?
C11 Co1 Co2 Co3 -174.58(13) . . . . ?
C13 Co1 Co2 Co3 82.87(13) . . . . ?
C1 Co1 Co2 Co3 -59.39(13) . . . . ?
C21 Co2 Co3 C31 -26.22(19) . . . . ?
C22 Co2 Co3 C31 80.0(3) . . . . ?
C23 Co2 Co3 C31 -128.13(18) . . . . ?
C1 Co2 Co3 C31 85.73(18) . . . . ?
Co1 Co2 Co3 C31 145.22(14) . . . . ?
C21 Co2 Co3 C32 83.21(17) . . . . ?
C22 Co2 Co3 C32 -170.6(2) . . . . ?
C23 Co2 Co3 C32 -18.69(16) . . . . ?
C1 Co2 Co3 C32 -164.83(15) . . . . ?
Co1 Co2 Co3 C32 -105.34(11) . . . . ?
C21 Co2 Co3 C1 -111.96(17) . . . . ?
C22 Co2 Co3 C1 -5.7(2) . . . . ?
C23 Co2 Co3 C1 146.14(16) . . . . ?
Co1 Co2 Co3 C1 59.49(11) . . . . ?
C21 Co2 Co3 P1 -150.80(15) . . . . ?
C22 Co2 Co3 P1 -44.6(2) . . . . ?
C23 Co2 Co3 P1 107.30(14) . . . . ?
C1 Co2 Co3 P1 -38.84(14) . . . . ?
Co1 Co2 Co3 P1 20.65(8) . . . . ?
C21 Co2 Co3 Co1 -171.44(13) . . . . ?
C22 Co2 Co3 Co1 -65.2(2) . . . . ?
C23 Co2 Co3 Co1 86.65(11) . . . . ?
C1 Co2 Co3 Co1 -59.49(11) . . . . ?
C12 Co1 Co3 C31 78.7(2) . . . . ?
C11 Co1 Co3 C31 -55.3(3) . . . . ?
C13 Co1 Co3 C31 -172.7(2) . . . . ?
C1 Co1 Co3 C31 -5.1(2) . . . . ?
Co2 Co1 Co3 C31 -66.6(2) . . . . ?
C12 Co1 Co3 C32 -127.86(18) . . . . ?
C11 Co1 Co3 C32 98.1(3) . . . . ?
C13 Co1 Co3 C32 -19.32(17) . . . . ?
C1 Co1 Co3 C32 148.31(17) . . . . ?
Co2 Co1 Co3 C32 86.84(11) . . . . ?
C12 Co1 Co3 C1 83.83(19) . . . . ?
C11 Co1 Co3 C1 -50.2(3) . . . . ?
C13 Co1 Co3 C1 -167.62(17) . . . . ?
Co2 Co1 Co3 C1 -61.47(12) . . . . ?
C12 Co1 Co3 P1 -27.23(15) . . . . ?
C11 Co1 Co3 P1 -161.3(3) . . . . ?
C13 Co1 Co3 P1 81.32(13) . . . . ?
C1 Co1 Co3 P1 -111.05(12) . . . . ?
Co2 Co1 Co3 P1 -172.53(3) . . . . ?
C12 Co1 Co3 Co2 145.30(14) . . . . ?
C11 Co1 Co3 Co2 11.2(3) . . . . ?
C13 Co1 Co3 Co2 -106.15(13) . . . . ?
C1 Co1 Co3 Co2 61.47(12) . . . . ?
C31 Co3 P1 C47 -67.9(2) . . . . ?
C32 Co3 P1 C47 -176.17(19) . . . . ?
C1 Co3 P1 C47 26.81(19) . . . . ?
Co2 Co3 P1 C47 58.15(18) . . . . ?
Co1 Co3 P1 C47 76.19(16) . . . . ?
C31 Co3 P1 C41 164.92(19) . . . . ?
C32 Co3 P1 C41 56.60(17) . . . . ?
C1 Co3 P1 C41 -100.42(16) . . . . ?
Co2 Co3 P1 C41 -69.08(15) . . . . ?
Co1 Co3 P1 C41 -51.04(13) . . . . ?
C31 Co3 P1 C48 48.4(3) . . . . ?
C32 Co3 P1 C48 -59.9(2) . . . . ?
C1 Co3 P1 C48 143.1(2) . . . . ?
Co2 Co3 P1 C48 174.4(2) . . . . ?
Co1 Co3 P1 C48 -167.6(2) . . . . ?
C47 P1 C41 C46 -12.6(3) . . . . ?
C48 P1 C41 C46 -119.3(3) . . . . ?
Co3 P1 C41 C46 119.1(3) . . . . ?
C47 P1 C41 C42 166.4(3) . . . . ?
C48 P1 C41 C42 59.7(3) . . . . ?
Co3 P1 C41 C42 -61.9(3) . . . . ?
C46 C41 C42 C43 -0.4(6) . . . . ?
P1 C41 C42 C43 -179.4(3) . . . . ?
C41 C42 C43 C44 -0.2(6) . . . . ?
C42 C43 C44 C45 0.2(7) . . . . ?
C43 C44 C45 C46 0.4(7) . . . . ?
C42 C41 C46 C45 0.9(6) . . . . ?
P1 C41 C46 C45 179.9(3) . . . . ?
C44 C45 C46 C41 -0.9(7) . . . . ?
C31 Co3 C1 Co1 176.88(14) . . . . ?
C32 Co3 C1 Co1 -56.6(3) . . . . ?
P1 Co3 C1 Co1 83.67(10) . . . . ?
Co2 Co3 C1 Co1 -82.07(10) . . . . ?
C31 Co3 C1 Co2 -101.05(14) . . . . ?
C32 Co3 C1 Co2 25.5(3) . . . . ?
P1 Co3 C1 Co2 165.74(5) . . . . ?
Co1 Co3 C1 Co2 82.07(10) . . . . ?
C12 Co1 C1 Co3 -105.02(15) . . . . ?
C11 Co1 C1 Co3 156.57(14) . . . . ?
C13 Co1 C1 Co3 18.8(3) . . . . ?
Co2 Co1 C1 Co3 81.96(11) . . . . ?
C12 Co1 C1 Co2 173.03(14) . . . . ?
C11 Co1 C1 Co2 74.62(17) . . . . ?
C13 Co1 C1 Co2 -63.1(3) . . . . ?
Co3 Co1 C1 Co2 -81.96(11) . . . . ?
C21 Co2 C1 Co3 76.02(17) . . . . ?
C22 Co2 C1 Co3 176.71(13) . . . . ?
C23 Co2 C1 Co3 -55.8(2) . . . . ?
Co1 Co2 C1 Co3 -83.96(11) . . . . ?
C21 Co2 C1 Co1 159.98(16) . . . . ?
C22 Co2 C1 Co1 -99.33(14) . . . . ?
C23 Co2 C1 Co1 28.2(3) . . . . ?
Co3 Co2 C1 Co1 83.96(11) . . . . ?
C12 Co1 C11 O11 -20(8) . . . . ?
C13 Co1 C11 O11 -130(8) . . . . ?
C1 Co1 C11 O11 78(8) . . . . ?
Co2 Co1 C11 O11 125(8) . . . . ?
Co3 Co1 C11 O11 115(8) . . . . ?
C11 Co1 C12 O12 25(5) . . . . ?
C13 Co1 C12 O12 129(5) . . . . ?
C1 Co1 C12 O12 -86(5) . . . . ?
Co2 Co1 C12 O12 -77(5) . . . . ?
Co3 Co1 C12 O12 -135(5) . . . . ?
C12 Co1 C13 O13 -115(39) . . . . ?
C11 Co1 C13 O13 -15(39) . . . . ?
C1 Co1 C13 O13 125(39) . . . . ?
Co2 Co1 C13 O13 80(39) . . . . ?
Co3 Co1 C13 O13 139(39) . . . . ?
C22 Co2 C21 O21 25(17) . . . . ?
C23 Co2 C21 O21 -86(17) . . . . ?
C1 Co2 C21 O21 124(17) . . . . ?
Co3 Co2 C21 O21 171(17) . . . . ?
Co1 Co2 C21 O21 156(17) . . . . ?
C21 Co2 C22 O22 40(7) . . . . ?
C23 Co2 C22 O22 145(7) . . . . ?
C1 Co2 C22 O22 -68(7) . . . . ?
Co3 Co2 C22 O22 -64(7) . . . . ?
Co1 Co2 C22 O22 -118(7) . . . . ?
C21 Co2 C23 O23 -135(8) . . . . ?
C22 Co2 C23 O23 122(8) . . . . ?
C1 Co2 C23 O23 -1(8) . . . . ?
Co3 Co2 C23 O23 -41(8) . . . . ?
Co1 Co2 C23 O23 19(8) . . . . ?
C32 Co3 C31 O31 -175(9) . . . . ?
C1 Co3 C31 O31 -26(9) . . . . ?
P1 Co3 C31 O31 87(9) . . . . ?
Co2 Co3 C31 O31 -76(9) . . . . ?
Co1 Co3 C31 O31 -22(9) . . . . ?
C31 Co3 C32 O32 71(8) . . . . ?
C1 Co3 C32 O32 -51(8) . . . . ?
P1 Co3 C32 O32 165(8) . . . . ?
Co2 Co3 C32 O32 -32(8) . . . . ?
Co1 Co3 C32 O32 -92(8) . . . . ?
